data_7059307
loop_
_publ_author_name
'Xu, Tian-Yang'
'Li, Jia-Ming'
'Han, Ya-Hui'
'Wang, Ai-Rong'
'He, Kun-Huan'
'Shi, Zhong-Feng'

_publ_section_title
;
 A new 3D four-fold interpenetrated dia-like luminescent Zn(ii)-based
 metal--organic framework: the sensitive detection of Fe3+,
 Cr2O72&#x2212;, and CrO42&#x2212; in water, and nitrobenzene in ethanol
;
_journal_issue 10
_journal_name_full 'New Journal of Chemistry'
_journal_page_first 4011
_journal_page_last 4022
_journal_paper_doi 10.1039/C9NJ06056A
_journal_volume 44
_journal_year 2020
_chemical_formula_moiety 'C56 H42 N10 O12 Zn2, H2 O'
_chemical_formula_sum 'C56 H44 N10 O13 Zn2'
_chemical_formula_weight 1195.75
_space_group_crystal_system monoclinic
_space_group_IT_number 14
_space_group_name_Hall '-P 2yn'
_space_group_name_H-M_alt 'P 1 21/n 1'
_atom_sites_solution_hydrogens mixed
_audit_creation_date 2019-11-02
_audit_creation_method
;
Olex2 1.2
(compiled 2018.05.29 svn.r3508 for OlexSys, GUI svn.r5506)
;
_audit_update_record
;
2019-11-04 deposited with the CCDC.	2020-02-06 downloaded from the CCDC.
;
_cell_angle_alpha 90
_cell_angle_beta 91.877(11)
_cell_angle_gamma 90
_cell_formula_units_Z 2
_cell_length_a 13.1992(19)
_cell_length_b 9.2011(9)
_cell_length_c 23.622(2)
_cell_measurement_reflns_used 2111
_cell_measurement_temperature 296(2)
_cell_measurement_theta_max 23.7180
_cell_measurement_theta_min 2.4940
_cell_volume 2867.3(6)
_computing_cell_refinement 'CrysAlisPro 1.171.39.34a (Rigaku OD, 2017)'
_computing_data_collection 'CrysAlisPro 1.171.39.34a (Rigaku OD, 2017)'
_computing_data_reduction 'CrysAlisPro 1.171.39.34a (Rigaku OD, 2017)'
_computing_molecular_graphics 'Olex2 (Dolomanov et al., 2009)'
_computing_publication_material 'Olex2 (Dolomanov et al., 2009)'
_computing_structure_refinement 'ShelXL (Sheldrick, 2015)'
_computing_structure_solution 'SHELXT 2014/5 (Sheldrick, 2014)'
_diffrn_ambient_temperature 296.15
_diffrn_detector 'CCD plate'
_diffrn_measured_fraction_theta_full 0.995
_diffrn_measured_fraction_theta_max 0.995
_diffrn_measurement_details
;
List of Runs (angles in degrees, time in seconds):

  # Type    Start    End  Width  t~exp~   \w     \q     \k     \f   Frames
#--------------------------------------------------------------------------
  1  \w    -63.00 119.00   1.00    3.00    --   30.00  54.00  30.00  182
  2  \w    -72.00 -22.00   1.00    3.00    --   30.00  54.00 150.00   50
;
_diffrn_measurement_device 'two-circle diffractometer'
_diffrn_measurement_device_type 'XtaLAB Mini (ROW)'
_diffrn_measurement_method '\w scans'
_diffrn_orient_matrix_type 'CrysAlisPro convention (1999,Acta A55,543-557)'
_diffrn_orient_matrix_UB_11 -0.0366344000
_diffrn_orient_matrix_UB_12 0.0259390000
_diffrn_orient_matrix_UB_13 -0.0202144000
_diffrn_orient_matrix_UB_21 0.0322346000
_diffrn_orient_matrix_UB_22 -0.0195856000
_diffrn_orient_matrix_UB_23 -0.0222134000
_diffrn_orient_matrix_UB_31 -0.0225194000
_diffrn_orient_matrix_UB_32 -0.0698861000
_diffrn_orient_matrix_UB_33 -0.0013397000
_diffrn_radiation_monochromator graphite
_diffrn_radiation_probe x-ray
_diffrn_radiation_type MoK\a
_diffrn_radiation_wavelength 0.71073
_diffrn_reflns_av_R_equivalents 0.0486
_diffrn_reflns_av_unetI/netI 0.0778
_diffrn_reflns_Laue_measured_fraction_full 0.995
_diffrn_reflns_Laue_measured_fraction_max 0.995
_diffrn_reflns_limit_h_max 15
_diffrn_reflns_limit_h_min -15
_diffrn_reflns_limit_k_max 10
_diffrn_reflns_limit_k_min -10
_diffrn_reflns_limit_l_max 28
_diffrn_reflns_limit_l_min -10
_diffrn_reflns_number 10443
_diffrn_reflns_point_group_measured_fraction_full 0.995
_diffrn_reflns_point_group_measured_fraction_max 0.995
_diffrn_reflns_theta_full 25.099
_diffrn_reflns_theta_max 25.099
_diffrn_reflns_theta_min 2.376
_diffrn_source 'fine-focus sealed X-ray tube'
_diffrn_source_type 'Rigaku (Mo) X-ray Source'
_exptl_absorpt_coefficient_mu 0.907
_exptl_absorpt_correction_T_max 0.897
_exptl_absorpt_correction_T_min 0.822
_exptl_absorpt_correction_type multi-scan
_exptl_absorpt_process_details
;
CrysAlisPro 1.171.39.34a (Rigaku Oxford Diffraction, 2017)
Empirical absorption correction using spherical harmonics,
 implemented in SCALE3 ABSPACK scaling algorithm.
;
_exptl_crystal_colour colorless
_exptl_crystal_density_diffrn 1.385
_exptl_crystal_description block
_exptl_crystal_F_000 1228
_exptl_crystal_size_max 0.25
_exptl_crystal_size_mid 0.18
_exptl_crystal_size_min 0.12
_refine_diff_density_max 1.177
_refine_diff_density_min -0.938
_refine_diff_density_rms 0.121
_refine_ls_extinction_method none
_refine_ls_goodness_of_fit_ref 1.073
_refine_ls_hydrogen_treatment constr
_refine_ls_matrix_type full
_refine_ls_number_parameters 373
_refine_ls_number_reflns 5079
_refine_ls_number_restraints 0
_refine_ls_restrained_S_all 1.073
_refine_ls_R_factor_all 0.1043
_refine_ls_R_factor_gt 0.0725
_refine_ls_shift/su_max 0
_refine_ls_shift/su_mean 0
_refine_ls_structure_factor_coef Fsqd
_refine_ls_weighting_details 'w=1/[\s^2^(Fo^2^)+(0.1095P)^2^+4.7198P] where P=(Fo^2^+2Fc^2^)/3'
_refine_ls_weighting_scheme calc
_refine_ls_wR_factor_gt 0.1895
_refine_ls_wR_factor_ref 0.2302
_reflns_Friedel_coverage 0.000
_reflns_number_gt 3516
_reflns_number_total 5079
_reflns_threshold_expression 'I > 2\s(I)'
_cod_data_source_file c9nj06056a2.cif
_cod_data_source_block 190909b
_cod_depositor_comments
;Adding full bibliography for 7059307.cif.

 Adding full bibliography for 7059307.cif.
;
_cod_original_cell_volume 2867.2(6)
_cod_database_code 7059307
_shelx_shelxl_version_number 2018/1
_shelx_space_group_comment
;
The symmetry employed for this shelxl refinement is uniquely defined
by the following loop, which should always be used as a source of
symmetry information in preference to the above space-group names.
They are only intended as comments.
;
_shelx_estimated_absorpt_t_max 0.899
_shelx_estimated_absorpt_t_min 0.805
_reflns_odcompleteness_completeness 99.92
_reflns_odcompleteness_iscentric 1
_reflns_odcompleteness_theta 26.32
_olex2_refinement_description
;
1. Fixed Uiso
 At 1.2 times of:
  All C(H) groups, All C(H,H) groups
 At 1.5 times of:
  All O(H,H) groups
2. Others
 Fixed Sof: O7(0.5) H7A(0.5) H7B(0.5)
3.a Free rotating group:
 O7(H7A,H7B)
3.b Secondary CH2 refined with riding coordinates:
 C25(H25A,H25B), C18(H18A,H18B)
3.c Aromatic/amide H refined with riding coordinates:
 C26(H26), C28(H28), C15(H15), C6(H6), C27(H27), C13(H13), C4(H4), C3(H3),
 C24(H24), C23(H23), C20(H20), C9(H9), C12(H12), C10(H10), C21(H21), C16(H16),
 C17(H17)
;
_olex2_submission_special_instructions 'No special instructions were received'
_oxdiff_exptl_absorpt_empirical_details
;
Empirical correction (ABSPACK) includes:
- Absorption correction using spherical harmonics
- Frame scaling
;
_oxdiff_exptl_absorpt_empirical_full_max 1.238
_oxdiff_exptl_absorpt_empirical_full_min 0.799

loop_
_space_group_symop_operation_xyz
'x, y, z'
'-x+1/2, y+1/2, -z+1/2'
'-x, -y, -z'
'x-1/2, -y-1/2, z-1/2'

loop_
_atom_site_label
_atom_site_type_symbol
_atom_site_fract_x
_atom_site_fract_y
_atom_site_fract_z
_atom_site_U_iso_or_equiv
_atom_site_adp_type
_atom_site_occupancy
_atom_site_site_symmetry_order
_atom_site_calc_flag
_atom_site_refinement_flags_posn
_atom_site_refinement_flags_occupancy
Zn1 Zn 0.65611(5) 0.61794(6) 0.96478(2) 0.0360(3) Uani 1 1 d . .
O1 O 0.5443(3) 0.5379(4) 0.91723(15) 0.0441(10) Uani 1 1 d . .
O4 O 0.1966(3) 0.0579(4) 0.50974(16) 0.0447(10) Uani 1 1 d . .
O2 O 0.5186(3) 0.7504(4) 0.87426(16) 0.0474(10) Uani 1 1 d . .
O3 O 0.2963(4) -0.1137(4) 0.54663(18) 0.0521(11) Uani 1 1 d . .
N4 N 0.9754(4) 0.6158(5) 0.55793(18) 0.0362(11) Uani 1 1 d . .
N5 N 1.0939(4) 0.7316(5) 0.51339(17) 0.0359(11) Uani 1 1 d . .
N2 N 0.7638(4) 0.6894(6) 0.91380(19) 0.0459(12) Uani 1 1 d . .
C1 C 0.5084(4) 0.6169(5) 0.8778(2) 0.0304(11) Uani 1 1 d . .
N3 N 0.8385(4) 0.8040(6) 0.8451(2) 0.0549(14) Uani 1 1 d . .
C26 C 0.9952(5) 0.7218(6) 0.5217(2) 0.0386(13) Uani 1 1 d . .
H26 H 0.946339 0.781413 0.504541 0.046 Uiso 1 1 calc R .
C5 C 0.3600(4) 0.3769(6) 0.7411(2) 0.0357(12) Uani 1 1 d . .
C2 C 0.4499(4) 0.5386(6) 0.8311(2) 0.0351(12) Uani 1 1 d . .
C8 C 0.3278(4) 0.2853(6) 0.6919(2) 0.0390(13) Uani 1 1 d . .
C11 C 0.2832(4) 0.1088(6) 0.5973(2) 0.0362(12) Uani 1 1 d . .
C7 C 0.4356(5) 0.5971(6) 0.7772(2) 0.0376(13) Uani 1 1 d . .
C28 C 1.0653(5) 0.5532(6) 0.5744(2) 0.0420(14) Uani 1 1 d . .
H28 H 1.073887 0.476237 0.599613 0.050 Uiso 1 1 calc R .
C15 C 0.7509(5) 0.7585(6) 0.8648(2) 0.0427(14) Uani 1 1 d . .
H15 H 0.688278 0.773187 0.846523 0.051 Uiso 1 1 calc R .
C6 C 0.3920(4) 0.5200(6) 0.7327(2) 0.0389(13) Uani 1 1 d . .
H6 H 0.383939 0.562943 0.697182 0.047 Uiso 1 1 calc R .
C27 C 1.1394(5) 0.6230(6) 0.5475(2) 0.0415(14) Uani 1 1 d . .
H27 H 1.208348 0.602861 0.550853 0.050 Uiso 1 1 calc R .
N1 N 0.4769(5) 0.7389(6) 0.7631(2) 0.0590(15) Uani 1 1 d . .
O5 O 0.5708(6) 0.7453(7) 0.7549(3) 0.091(2) Uani 1 1 d . .
C13 C 0.2837(5) 0.3427(6) 0.6428(2) 0.0478(16) Uani 1 1 d . .
H13 H 0.268786 0.441473 0.641280 0.057 Uiso 1 1 calc R .
C4 C 0.3685(5) 0.3199(6) 0.7958(2) 0.0404(13) Uani 1 1 d . .
H4 H 0.343155 0.227524 0.802915 0.048 Uiso 1 1 calc R .
C22 C 0.8620(5) 0.6529(7) 0.6366(2) 0.0451(14) Uani 1 1 d . .
C3 C 0.4136(5) 0.3980(6) 0.8395(2) 0.0391(13) Uani 1 1 d . .
H3 H 0.420020 0.356324 0.875282 0.047 Uiso 1 1 calc R .
C24 C 0.8924(5) 0.6625(7) 0.7373(3) 0.0521(16) Uani 1 1 d . .
H24 H 0.917513 0.618756 0.770404 0.063 Uiso 1 1 calc R .
C23 C 0.8989(5) 0.5913(7) 0.6860(3) 0.0483(15) Uani 1 1 d . .
H23 H 0.928856 0.499884 0.684939 0.058 Uiso 1 1 calc R .
C20 C 0.8083(6) 0.8608(7) 0.6907(3) 0.0552(18) Uani 1 1 d . .
H20 H 0.777618 0.951694 0.692040 0.066 Uiso 1 1 calc R .
O6 O 0.4210(5) 0.8399(6) 0.7565(3) 0.104(2) Uani 1 1 d . .
C19 C 0.8481(5) 0.7997(7) 0.7394(3) 0.0508(16) Uani 1 1 d . .
C9 C 0.3474(5) 0.1362(6) 0.6931(2) 0.0440(14) Uani 1 1 d . .
H9 H 0.374417 0.093883 0.726043 0.053 Uiso 1 1 calc R .
C12 C 0.2614(5) 0.2568(7) 0.5961(2) 0.0512(16) Uani 1 1 d . .
H12 H 0.231692 0.298088 0.563640 0.061 Uiso 1 1 calc R .
C10 C 0.3271(5) 0.0512(6) 0.6463(2) 0.0440(14) Uani 1 1 d . .
H10 H 0.343265 -0.047122 0.647632 0.053 Uiso 1 1 calc R .
C25 C 0.8765(5) 0.5801(7) 0.5797(2) 0.0497(15) Uani 1 1 d . .
H25A H 0.870771 0.475561 0.583914 0.060 Uiso 1 1 calc R .
H25B H 0.823787 0.611993 0.552949 0.060 Uiso 1 1 calc R .
C21 C 0.8135(5) 0.7879(7) 0.6392(3) 0.0531(16) Uani 1 1 d . .
H21 H 0.784708 0.829039 0.606504 0.064 Uiso 1 1 calc R .
C14 C 0.2584(5) 0.0107(7) 0.5481(2) 0.0448(14) Uani 1 1 d . .
C18 C 0.8496(7) 0.8903(7) 0.7930(3) 0.062(2) Uani 1 1 d . .
H18A H 0.913084 0.943337 0.795791 0.074 Uiso 1 1 calc R .
H18B H 0.795145 0.960901 0.790171 0.074 Uiso 1 1 calc R .
C16 C 0.8689(6) 0.6858(12) 0.9240(3) 0.086(3) Uani 1 1 d . .
H16 H 0.901893 0.641336 0.954726 0.103 Uiso 1 1 calc R .
C17 C 0.9141(7) 0.7568(13) 0.8823(3) 0.097(3) Uani 1 1 d . .
H17 H 0.983358 0.771513 0.879075 0.116 Uiso 1 1 calc R .
O7 O 0.4143(9) 0.6818(10) 0.6041(5) 0.073(3) Uani 0.5 1 d . P
H7A H 0.354469 0.654171 0.595032 0.109 Uiso 0.5 1 d G P
H7B H 0.443395 0.712249 0.574856 0.109 Uiso 0.5 1 d G P

loop_
_atom_site_aniso_label
_atom_site_aniso_U_11
_atom_site_aniso_U_22
_atom_site_aniso_U_33
_atom_site_aniso_U_23
_atom_site_aniso_U_13
_atom_site_aniso_U_12
Zn1 0.0488(5) 0.0351(4) 0.0235(4) 0.0006(2) -0.0057(3) 0.0012(3)
O1 0.057(3) 0.041(2) 0.033(2) -0.0014(17) -0.0166(18) 0.0016(19)
O4 0.052(3) 0.047(2) 0.035(2) -0.0055(18) -0.0118(18) -0.002(2)
O2 0.061(3) 0.041(2) 0.039(2) -0.0051(17) -0.010(2) -0.001(2)
O3 0.066(3) 0.042(2) 0.047(2) -0.0135(18) -0.017(2) 0.010(2)
N4 0.043(3) 0.037(2) 0.028(2) 0.0001(18) -0.002(2) -0.001(2)
N5 0.049(3) 0.034(2) 0.024(2) 0.0026(17) -0.004(2) 0.005(2)
N2 0.048(3) 0.056(3) 0.033(2) 0.001(2) 0.002(2) 0.003(3)
C1 0.036(3) 0.027(3) 0.028(3) -0.006(2) -0.001(2) 0.006(2)
N3 0.059(4) 0.075(4) 0.031(3) -0.007(2) 0.013(3) -0.010(3)
C26 0.049(4) 0.039(3) 0.027(3) -0.002(2) -0.011(3) 0.006(3)
C5 0.043(3) 0.037(3) 0.026(3) -0.005(2) -0.012(2) 0.002(2)
C2 0.043(3) 0.037(3) 0.025(2) -0.004(2) -0.009(2) 0.007(2)
C8 0.044(3) 0.041(3) 0.032(3) -0.001(2) -0.007(2) 0.001(3)
C11 0.038(3) 0.040(3) 0.030(3) -0.003(2) -0.008(2) -0.004(2)
C7 0.045(3) 0.034(3) 0.033(3) -0.002(2) -0.009(2) 0.000(2)
C28 0.057(4) 0.035(3) 0.035(3) 0.006(2) 0.000(3) 0.005(3)
C15 0.050(4) 0.043(3) 0.035(3) -0.001(2) 0.006(3) 0.002(3)
C6 0.048(3) 0.044(3) 0.024(2) -0.001(2) -0.014(2) 0.005(3)
C27 0.053(4) 0.036(3) 0.035(3) 0.003(2) -0.002(3) 0.007(3)
N1 0.081(5) 0.046(3) 0.049(3) -0.001(2) -0.016(3) -0.005(3)
O5 0.106(5) 0.086(4) 0.084(4) -0.012(3) 0.025(4) -0.026(4)
C13 0.068(4) 0.034(3) 0.040(3) -0.003(2) -0.023(3) 0.006(3)
C4 0.056(4) 0.036(3) 0.029(3) -0.003(2) -0.003(3) -0.004(3)
C22 0.053(4) 0.045(3) 0.037(3) 0.005(3) 0.004(3) -0.008(3)
C3 0.053(4) 0.039(3) 0.025(3) 0.001(2) -0.006(2) 0.001(3)
C24 0.059(4) 0.060(4) 0.037(3) 0.009(3) 0.000(3) -0.004(3)
C23 0.060(4) 0.042(3) 0.043(3) 0.003(3) 0.000(3) 0.005(3)
C20 0.076(5) 0.044(3) 0.047(4) 0.006(3) 0.016(3) 0.013(3)
O6 0.115(5) 0.049(3) 0.145(6) 0.024(4) -0.051(4) 0.002(3)
C19 0.060(4) 0.056(4) 0.038(3) 0.001(3) 0.017(3) -0.007(3)
C9 0.058(4) 0.042(3) 0.031(3) 0.001(2) -0.014(3) 0.001(3)
C12 0.069(5) 0.049(3) 0.034(3) 0.003(3) -0.023(3) 0.006(3)
C10 0.059(4) 0.035(3) 0.038(3) -0.006(2) -0.010(3) -0.002(3)
C25 0.058(4) 0.056(4) 0.036(3) 0.001(3) 0.004(3) -0.012(3)
C21 0.066(4) 0.050(4) 0.044(3) 0.010(3) 0.008(3) 0.001(3)
C14 0.054(4) 0.050(4) 0.030(3) -0.005(2) -0.008(3) -0.003(3)
C18 0.084(5) 0.059(4) 0.044(4) -0.003(3) 0.026(4) -0.019(4)
C16 0.054(5) 0.158(9) 0.045(4) 0.015(5) -0.004(4) 0.012(5)
C17 0.050(5) 0.187(11) 0.054(5) 0.010(6) 0.005(4) -0.020(6)
O7 0.101(8) 0.061(6) 0.056(6) 0.028(5) 0.000(6) 0.016(6)

loop_
_atom_type_symbol
_atom_type_description
_atom_type_scat_dispersion_real
_atom_type_scat_dispersion_imag
_atom_type_scat_source
C C 0.0033 0.0016 'International Tables Vol C Tables 4.2.6.8 and 6.1.1.4'
H H 0.0000 0.0000 'International Tables Vol C Tables 4.2.6.8 and 6.1.1.4'
N N 0.0061 0.0033 'International Tables Vol C Tables 4.2.6.8 and 6.1.1.4'
O O 0.0106 0.0060 'International Tables Vol C Tables 4.2.6.8 and 6.1.1.4'
Zn Zn 0.2839 1.4301 'International Tables Vol C Tables 4.2.6.8 and 6.1.1.4'

loop_
_geom_angle_atom_site_label_1
_geom_angle_atom_site_label_2
_geom_angle_atom_site_label_3
_geom_angle
_geom_angle_site_symmetry_1
_geom_angle_site_symmetry_3
O1 Zn1 O4 100.53(16) . 4_666
O1 Zn1 N5 105.88(19) . 4_576
O1 Zn1 N2 108.26(19) . .
O4 Zn1 N2 113.70(19) 4_666 .
N5 Zn1 O4 111.38(17) 4_576 4_666
N5 Zn1 N2 115.6(2) 4_576 .
C1 O1 Zn1 117.5(3) . .
C14 O4 Zn1 104.8(4) . 4_565
C26 N4 C28 107.8(5) . .
C26 N4 C25 126.2(5) . .
C28 N4 C25 125.9(5) . .
C26 N5 Zn1 123.9(4) . 4_675
C26 N5 C27 105.6(5) . .
C27 N5 Zn1 130.4(4) . 4_675
C15 N2 Zn1 127.4(4) . .
C15 N2 C16 105.0(6) . .
C16 N2 Zn1 127.4(5) . .
O1 C1 C2 115.8(4) . .
O2 C1 O1 125.6(5) . .
O2 C1 C2 118.6(5) . .
C15 N3 C18 125.0(6) . .
C15 N3 C17 107.3(6) . .
C17 N3 C18 127.7(6) . .
N4 C26 H26 124.4 . .
N5 C26 N4 111.1(5) . .
N5 C26 H26 124.4 . .
C6 C5 C8 120.2(5) . .
C4 C5 C8 121.5(5) . .
C4 C5 C6 118.0(5) . .
C7 C2 C1 122.4(5) . .
C7 C2 C3 116.9(5) . .
C3 C2 C1 120.6(4) . .
C13 C8 C5 122.7(5) . .
C13 C8 C9 117.7(5) . .
C9 C8 C5 119.5(5) . .
C12 C11 C14 122.3(5) . .
C10 C11 C12 118.1(5) . .
C10 C11 C14 119.5(5) . .
C2 C7 N1 121.1(5) . .
C6 C7 C2 122.7(5) . .
C6 C7 N1 115.8(5) . .
N4 C28 H28 126.2 . .
C27 C28 N4 107.6(5) . .
C27 C28 H28 126.2 . .
N2 C15 N3 111.7(6) . .
N2 C15 H15 124.1 . .
N3 C15 H15 124.2 . .
C5 C6 H6 120.1 . .
C7 C6 C5 119.7(5) . .
C7 C6 H6 120.1 . .
N5 C27 H27 126.1 . .
C28 C27 N5 107.9(5) . .
C28 C27 H27 126.1 . .
O5 N1 C7 117.0(6) . .
O6 N1 C7 119.5(7) . .
O6 N1 O5 123.3(7) . .
C8 C13 H13 119.2 . .
C12 C13 C8 121.6(5) . .
C12 C13 H13 119.2 . .
C5 C4 H4 119.5 . .
C3 C4 C5 121.1(5) . .
C3 C4 H4 119.4 . .
C23 C22 C25 121.2(6) . .
C23 C22 C21 118.7(6) . .
C21 C22 C25 120.1(6) . .
C2 C3 H3 119.3 . .
C4 C3 C2 121.4(5) . .
C4 C3 H3 119.3 . .
C23 C24 H24 120.1 . .
C23 C24 C19 119.9(6) . .
C19 C24 H24 120.1 . .
C22 C23 C24 121.3(6) . .
C22 C23 H23 119.4 . .
C24 C23 H23 119.4 . .
C19 C20 H20 119.8 . .
C19 C20 C21 120.5(6) . .
C21 C20 H20 119.7 . .
C24 C19 C18 122.3(6) . .
C20 C19 C24 119.5(6) . .
C20 C19 C18 118.0(6) . .
C8 C9 H9 119.6 . .
C10 C9 C8 120.8(5) . .
C10 C9 H9 119.6 . .
C11 C12 H12 119.8 . .
C13 C12 C11 120.3(5) . .
C13 C12 H12 119.8 . .
C11 C10 H10 119.3 . .
C9 C10 C11 121.4(5) . .
C9 C10 H10 119.3 . .
N4 C25 C22 110.7(5) . .
N4 C25 H25A 109.6 . .
N4 C25 H25B 109.5 . .
C22 C25 H25A 109.5 . .
C22 C25 H25B 109.5 . .
H25A C25 H25B 108.1 . .
C22 C21 H21 120.0 . .
C20 C21 C22 120.1(6) . .
C20 C21 H21 120.0 . .
O4 C14 C11 117.6(5) . .
O3 C14 O4 122.7(5) . .
O3 C14 C11 119.7(5) . .
N3 C18 C19 113.7(5) . .
N3 C18 H18A 108.8 . .
N3 C18 H18B 108.9 . .
C19 C18 H18A 108.8 . .
C19 C18 H18B 108.8 . .
H18A C18 H18B 107.7 . .
N2 C16 H16 125.5 . .
C17 C16 N2 109.0(7) . .
C17 C16 H16 125.5 . .
N3 C17 H17 126.5 . .
C16 C17 N3 107.0(7) . .
C16 C17 H17 126.5 . .
H7A O7 H7B 109.5 . .

loop_
_geom_bond_atom_site_label_1
_geom_bond_atom_site_label_2
_geom_bond_distance
_geom_bond_site_symmetry_2
Zn1 O1 1.968(4) .
Zn1 O4 1.999(4) 4_666
Zn1 N5 1.992(4) 4_576
Zn1 N2 2.004(5) .
O1 C1 1.262(6) .
O4 C14 1.275(7) .
O2 C1 1.238(6) .
O3 C14 1.249(7) .
N4 C26 1.329(7) .
N4 C28 1.364(7) .
N4 C25 1.456(8) .
N5 C26 1.327(7) .
N5 C27 1.405(7) .
N2 C15 1.327(7) .
N2 C16 1.400(9) .
C1 C2 1.508(7) .
N3 C15 1.328(8) .
N3 C18 1.476(8) .
N3 C17 1.379(11) .
C26 H26 0.9300 .
C5 C8 1.487(7) .
C5 C6 1.399(8) .
C5 C4 1.396(7) .
C2 C7 1.389(7) .
C2 C3 1.396(8) .
C8 C13 1.385(8) .
C8 C9 1.397(8) .
C11 C12 1.392(8) .
C11 C10 1.385(8) .
C11 C14 1.499(7) .
C7 C6 1.379(7) .
C7 N1 1.457(8) .
C28 H28 0.9300 .
C28 C27 1.346(8) .
C15 H15 0.9300 .
C6 H6 0.9300 .
C27 H27 0.9300 .
N1 O5 1.262(8) .
N1 O6 1.194(8) .
C13 H13 0.9300 .
C13 C12 1.382(8) .
C4 H4 0.9300 .
C4 C3 1.377(8) .
C22 C23 1.372(8) .
C22 C25 1.520(8) .
C22 C21 1.400(9) .
C3 H3 0.9300 .
C24 H24 0.9300 .
C24 C23 1.383(9) .
C24 C19 1.393(9) .
C23 H23 0.9300 .
C20 H20 0.9300 .
C20 C19 1.370(9) .
C20 C21 1.393(9) .
C19 C18 1.514(9) .
C9 H9 0.9300 .
C9 C10 1.373(8) .
C12 H12 0.9300 .
C10 H10 0.9300 .
C25 H25A 0.9700 .
C25 H25B 0.9700 .
C21 H21 0.9300 .
C18 H18A 0.9700 .
C18 H18B 0.9700 .
C16 H16 0.9300 .
C16 C17 1.338(11) .
C17 H17 0.9300 .
O7 H7A 0.8501 .
O7 H7B 0.8498 .

loop_
_geom_torsion_atom_site_label_1
_geom_torsion_atom_site_label_2
_geom_torsion_atom_site_label_3
_geom_torsion_atom_site_label_4
_geom_torsion
_geom_torsion_site_symmetry_1
Zn1 O1 C1 O2 -18.8(8) .
Zn1 O1 C1 C2 160.2(4) .
Zn1 O4 C14 O3 13.0(7) 4_565
Zn1 O4 C14 C11 -165.4(4) 4_565
Zn1 N5 C26 N4 -177.2(3) 4_675
Zn1 N5 C27 C28 176.8(4) 4_675
Zn1 N2 C15 N3 173.2(4) .
Zn1 N2 C16 C17 -173.9(6) .
O1 C1 C2 C7 -157.7(5) .
O1 C1 C2 C3 17.7(8) .
O2 C1 C2 C7 21.4(8) .
O2 C1 C2 C3 -163.2(5) .
N4 C28 C27 N5 -0.1(6) .
N2 C16 C17 N3 -0.8(12) .
C1 C2 C7 C6 172.6(5) .
C1 C2 C7 N1 -0.1(9) .
C1 C2 C3 C4 -173.8(5) .
C26 N4 C28 C27 -0.1(6) .
C26 N4 C25 C22 -95.3(6) .
C26 N5 C27 C28 0.3(6) .
C5 C8 C13 C12 175.0(6) .
C5 C8 C9 C10 -173.9(6) .
C5 C4 C3 C2 1.9(9) .
C2 C7 C6 C5 0.2(9) .
C2 C7 N1 O5 76.3(8) .
C2 C7 N1 O6 -108.2(8) .
C8 C5 C6 C7 -170.6(5) .
C8 C5 C4 C3 169.4(6) .
C8 C13 C12 C11 -0.1(11) .
C8 C9 C10 C11 -2.6(10) .
C7 C2 C3 C4 1.9(9) .
C28 N4 C26 N5 0.3(6) .
C28 N4 C25 C22 79.5(7) .
C15 N2 C16 C17 2.3(10) .
C15 N3 C18 C19 -82.4(8) .
C15 N3 C17 C16 -1.0(10) .
C6 C5 C8 C13 -30.2(9) .
C6 C5 C8 C9 146.0(6) .
C6 C5 C4 C3 -4.6(9) .
C6 C7 N1 O5 -96.9(7) .
C6 C7 N1 O6 78.7(8) .
C27 N5 C26 N4 -0.3(6) .
N1 C7 C6 C5 173.3(6) .
C13 C8 C9 C10 2.5(10) .
C4 C5 C8 C13 155.9(6) .
C4 C5 C8 C9 -27.9(9) .
C4 C5 C6 C7 3.6(9) .
C3 C2 C7 C6 -2.9(9) .
C3 C2 C7 N1 -175.6(6) .
C24 C19 C18 N3 -36.9(10) .
C23 C22 C25 N4 -83.8(7) .
C23 C22 C21 C20 3.5(10) .
C23 C24 C19 C20 2.2(10) .
C23 C24 C19 C18 -172.7(6) .
C20 C19 C18 N3 148.1(7) .
C19 C24 C23 C22 -0.3(10) .
C19 C20 C21 C22 -1.7(11) .
C9 C8 C13 C12 -1.2(10) .
C12 C11 C10 C9 1.1(10) .
C12 C11 C14 O4 -15.4(9) .
C12 C11 C14 O3 166.2(6) .
C10 C11 C12 C13 0.2(10) .
C10 C11 C14 O4 163.1(6) .
C10 C11 C14 O3 -15.3(9) .
C25 N4 C26 N5 175.8(5) .
C25 N4 C28 C27 -175.7(5) .
C25 C22 C23 C24 175.2(6) .
C25 C22 C21 C20 -174.2(6) .
C21 C22 C23 C24 -2.5(10) .
C21 C22 C25 N4 93.9(7) .
C21 C20 C19 C24 -1.1(11) .
C21 C20 C19 C18 174.0(7) .
C14 C11 C12 C13 178.7(6) .
C14 C11 C10 C9 -177.4(6) .
C18 N3 C15 N2 -177.0(5) .
C18 N3 C17 C16 178.5(7) .
C16 N2 C15 N3 -3.0(8) .
C17 N3 C15 N2 2.5(8) .
C17 N3 C18 C19 98.2(10) .
